data_2100064
loop_
_publ_author_name
'Richard E. Marsh'

_publ_section_title
;
 Space group <i>P</i>1: an update
;
_journal_issue 3
_journal_name_full 'Acta Crystallographica Section B'
_journal_page_first 359
_journal_page_last 359
_journal_paper_doi 10.1107/S0108768105009651
_journal_volume 61
_journal_year 2005
_chemical_formula_moiety 'C12 H28 N4 O2 P2'
_chemical_formula_sum 'C12 H28 N4 O2 P2'
_space_group_crystal_system triclinic
_space_group_IT_number 2
_space_group_name_Hall '-P 1'
_space_group_name_H-M_alt 'P -1'
_audit_creation_method CRYM
_cell_angle_alpha 98.15
_cell_angle_beta 85.60
_cell_angle_gamma 105.51
_cell_formula_units_Z 1
_cell_length_a 8.7240
_cell_length_b 8.3410
_cell_length_c 6.3350
_cell_volume 439.341
_cod_data_source_file bk0148.cif
_cod_data_source_block OMAPBD
_cod_depositor_comments
;
 Updating space group information and adding the symmetry operation list.

 Antanas Vaitkus,
 2018-06-14

  Added moiety chemical formula and Z value from Marsh (2005) paper.
  The summary chemical formula is calculated from moiety formula using
  AdHocParser
  (svn://www.crystallography.net/cod-tools/trunk/Formulae/AdHocParser.yp,
  revision 1441.)

  Andrius Merkys
  2013-11-11
;
_cod_original_sg_symbol_H-M P-1
_cod_original_formula_sum 'not given'
_cod_database_code 2100064

loop_
_space_group_symop_id
_space_group_symop_operation_xyz
1 x,y,z
2 -x,-y,-z

loop_
_atom_site_label
_atom_site_fract_x
_atom_site_fract_y
_atom_site_fract_z
_atom_site_type_symbol
P1 0.23864 0.18644 0.57684 P
N1 0.30353 0.07723 0.72807 N
N2 0.26409 0.37701 0.70588 N
O1 0.31885 0.19533 0.36358 O
C1 0.02761 0.08743 0.55767 C
C2 0.20801 -0.03156 0.87514 C
C3 0.47377 0.12324 0.76371 C
C4 0.28119 0.51989 0.59005 C
C5 0.24502 0.41042 0.93767 C
C6 -0.07464 0.17752 0.63183 C
H1 0.09781 -0.05626 0.84246 H
H2 0.23872 -0.13296 0.86308 H
H3 0.22023 0.02310 1.01771 H
H4 0.52949 0.19414 0.66438 H
H5 0.49213 0.18078 0.90560 H
H6 0.51062 0.02472 0.75097 H
H7 0.29244 0.48531 0.44069 H
H8 0.18909 0.56111 0.61667 H
H9 0.37242 0.60558 0.63436 H
H10 0.23542 0.31058 0.99949 H
H11 0.33593 0.49392 0.99208 H
H12 0.15259 0.44944 0.97439 H
H13 -0.18639 0.12896 0.62368 H
H14 -0.03669 0.29146 0.69292 H
